data_7052297
loop_
_publ_author_name
'Emeric Lefebvre'
'Fran\,coise Conan'
'Nathalie Cosquer'
'Jean-Michel Kerbaol'
'Mathieu Marchivie'
'Jean Sala-Pala'
'Marek M. Kubicki'
'Estelle Vigier'
'Carlos J. Gomez Garcia'

_publ_section_title
;
 Syntheses, structural characterisation and magnetic properties of
 Fe(<small>II</small>) and Mn(<small>II</small>) compounds with the
 pentacyanopropenido ligand; structural characterisation of a
 substituted pyrazolo[1,5-<i>a</i>]pyrimidine
;
_journal_issue 8
_journal_name_full 'New Journal of Chemistry'
_journal_page_first 1197
_journal_paper_doi 10.1039/b605030a
_journal_volume 30
_journal_year 2006
_chemical_compound_source 'synthesis as described'
_chemical_formula_moiety 'C17 H3 Fe1 N10 O0'
_chemical_formula_sum 'C17.5 H0 Fe N10 O0.5'
_chemical_formula_weight 414.13
_chemical_name_systematic
;
?
;
_space_group_IT_number 61
_symmetry_cell_setting orthorhombic
_symmetry_Int_Tables_number 61
_symmetry_space_group_name_Hall '-P 2ac 2ab'
_symmetry_space_group_name_H-M 'P b c a'
_atom_sites_solution_hydrogens geom
_atom_sites_solution_primary direct
_atom_sites_solution_secondary difmap
_audit_conform_dict_location ftp://ftp.iucr.org/pub/cif_core.dic
_audit_conform_dict_name cif_core.dic
_audit_conform_dict_version 2.3
_audit_creation_date 2006-06-06T14:42:32-00:00
_audit_creation_method 'WinGX routine CIF_UPDATE'
_cell_angle_alpha 90.000(18)
_cell_angle_beta 90.000(19)
_cell_angle_gamma 90.000(19)
_cell_formula_units_Z 4
_cell_length_a 11.140(3)
_cell_length_b 11.497(3)
_cell_length_c 16.854(4)
_cell_measurement_reflns_used 948
_cell_measurement_temperature 170(2)
_cell_measurement_theta_max 16.68
_cell_measurement_theta_min 2.42
_cell_measurement_wavelength 0.71073
_cell_volume 2158.6(10)
_computing_cell_refinement 'CRYSALIS-RED 170 (Oxford-Diffraction, 2002)'
_computing_data_collection 'CRYSALIS-CCD 170 (Oxford-Diffraction,2002)'
_computing_data_reduction 'CRYSALIS-RED 170 (Oxford-Diffraction, 2002)'
_computing_molecular_graphics 'Ortep-3 for Windows (Farrugia, 1997)'
_computing_publication_material 'WinGX publication routines (Farrugia, 1999)'
_computing_structure_refinement 'SHELXL-97 (Sheldrick, 1997)'
_computing_structure_solution 'SIR97 (Giacovazzo et al, 1997)'
_diffrn_ambient_temperature 170(2)
_diffrn_measured_fraction_theta_full 0.995
_diffrn_measured_fraction_theta_max 0.995
_diffrn_radiation_monochromator graphite
_diffrn_radiation_probe x-ray
_diffrn_radiation_type MoK\a
_diffrn_radiation_wavelength 0.71073
_diffrn_reflns_av_R_equivalents 0.1524
_diffrn_reflns_av_unetI/netI 0.0849
_diffrn_reflns_limit_h_max 11
_diffrn_reflns_limit_h_min -11
_diffrn_reflns_limit_k_max 12
_diffrn_reflns_limit_k_min -11
_diffrn_reflns_limit_l_max 13
_diffrn_reflns_limit_l_min -17
_diffrn_reflns_number 10446
_diffrn_reflns_theta_full 21.93
_diffrn_reflns_theta_max 21.93
_diffrn_reflns_theta_min 3.51
_exptl_absorpt_coefficient_mu 0.723
_exptl_absorpt_correction_type none
_exptl_crystal_colour red
_exptl_crystal_density_diffrn 1.274
_exptl_crystal_density_method 'not measured'
_exptl_crystal_description 'small isometric crystal'
_exptl_crystal_F_000 820
_exptl_crystal_size_max 0.15
_exptl_crystal_size_mid 0.15
_exptl_crystal_size_min 0.1
_refine_diff_density_max 0.674
_refine_diff_density_min -0.411
_refine_diff_density_rms 0.113
_refine_ls_extinction_method none
_refine_ls_goodness_of_fit_ref 1.362
_refine_ls_hydrogen_treatment mixed
_refine_ls_matrix_type full
_refine_ls_number_parameters 137
_refine_ls_number_reflns 1305
_refine_ls_number_restraints 0
_refine_ls_restrained_S_all 1.362
_refine_ls_R_factor_all 0.147
_refine_ls_R_factor_gt 0.1222
_refine_ls_shift/su_max 0
_refine_ls_shift/su_mean 0
_refine_ls_structure_factor_coef Fsqd
_refine_ls_weighting_details 'calc w=1/[\s^2^(Fo^2^)+(0.0855P)^2^+10.5204P] where P=(Fo^2^+2Fc^2^)/3'
_refine_ls_weighting_scheme calc
_refine_ls_wR_factor_gt 0.2384
_refine_ls_wR_factor_ref 0.2524
_reflns_number_gt 1097
_reflns_number_total 1305
_reflns_threshold_expression >2sigma(I)
_cod_data_source_file b605030a.txt
_cod_data_source_block merg
_cod_original_cell_volume 2158.6(9)
_cod_original_formula_sum 'C17.50 H0 Fe N10 O0.50'
_cod_database_code 7052297

loop_
_symmetry_equiv_pos_as_xyz
'x, y, z'
'-x+1/2, -y, z+1/2'
'-x, y+1/2, -z+1/2'
'x+1/2, -y+1/2, -z'
'-x, -y, -z'
'x-1/2, y, -z-1/2'
'x, -y-1/2, z-1/2'
'-x-1/2, y-1/2, z'

loop_
_atom_site_label
_atom_site_type_symbol
_atom_site_fract_x
_atom_site_fract_y
_atom_site_fract_z
_atom_site_U_iso_or_equiv
_atom_site_adp_type
_atom_site_occupancy
_atom_site_symmetry_multiplicity
_atom_site_calc_flag
_atom_site_refinement_flags
_atom_site_disorder_assembly
_atom_site_disorder_group
Fe1 Fe 1 1 1 0.0171(7) Uani 1 2 d S . .
N1 N 0.9098(8) 0.9675(8) 0.8923(6) 0.026(2) Uani 1 1 d . . .
N2 N 0.6379(11) 1.0574(10) 0.7256(6) 0.044(3) Uani 1 1 d . . .
N3 N 1.0695(10) 0.7573(9) 0.7473(7) 0.042(3) Uani 1 1 d . . .
N4 N 0.6514(8) 0.9104(8) 0.5517(5) 0.022(2) Uani 1 1 d . . .
N5 N 0.9332(8) 0.6580(9) 0.5482(5) 0.026(2) Uani 1 1 d . . .
C1 C 0.8226(10) 0.9335(9) 0.7528(6) 0.022(3) Uani 1 1 d . . .
C2 C 0.8698(10) 0.8524(10) 0.7017(6) 0.025(3) Uani 1 1 d . . .
C3 C 0.8306(9) 0.8188(9) 0.6259(6) 0.020(3) Uani 1 1 d . . .
C4 C 0.8750(10) 0.9527(10) 0.8301(8) 0.028(3) Uani 1 1 d . . .
C5 C 0.7184(11) 1.0007(11) 0.7361(6) 0.026(3) Uani 1 1 d . . .
C6 C 0.9821(12) 0.7979(11) 0.7288(7) 0.027(3) Uani 1 1 d . . .
C7 C 0.7291(10) 0.8693(9) 0.5876(6) 0.017(3) Uani 1 1 d . . .
C8 C 0.8880(9) 0.7297(10) 0.5838(6) 0.017(3) Uani 1 1 d . . .
C9 C 0.903(4) 1.056(4) 0.469(3) 0.031(12) Uiso 0.25 1 d P . .
C10 C 1 1 0.5 0.11(2) Uiso 0.5 2 d SP . .
C11 C 1.034(5) 0.905(5) 0.431(3) 0.036(13) Uiso 0.25 1 d P . .
O1 O 1.042(4) 1.044(4) 0.560(2) 0.060(11) Uiso 0.25 1 d P . .

loop_
_atom_site_aniso_label
_atom_site_aniso_U_11
_atom_site_aniso_U_22
_atom_site_aniso_U_33
_atom_site_aniso_U_23
_atom_site_aniso_U_13
_atom_site_aniso_U_12
Fe1 0.0187(12) 0.0192(12) 0.0132(11) -0.0002(10) 0.0026(10) -0.0007(11)
N1 0.027(6) 0.033(6) 0.017(5) -0.009(4) 0.000(5) 0.005(5)
N2 0.052(8) 0.050(7) 0.029(6) -0.013(5) -0.020(6) 0.020(7)
N3 0.037(7) 0.038(6) 0.051(7) -0.009(6) -0.025(6) -0.003(6)
N4 0.022(6) 0.022(6) 0.022(5) 0.000(4) 0.002(5) -0.004(5)
N5 0.030(6) 0.022(6) 0.026(6) -0.008(5) 0.000(5) 0.008(5)
C1 0.025(7) 0.025(7) 0.018(6) -0.011(5) -0.004(5) 0.014(6)
C2 0.033(7) 0.024(7) 0.017(6) -0.004(5) -0.005(6) 0.001(6)
C3 0.022(7) 0.018(6) 0.020(6) -0.002(5) -0.007(5) 0.002(5)
C4 0.023(7) 0.034(8) 0.026(8) -0.001(6) 0.009(6) -0.008(6)
C5 0.034(8) 0.033(7) 0.010(6) -0.007(6) -0.014(5) 0.010(7)
C6 0.027(8) 0.025(7) 0.029(7) -0.004(5) -0.003(6) -0.021(6)
C7 0.023(7) 0.016(6) 0.013(6) 0.002(5) 0.008(6) 0.001(6)
C8 0.013(6) 0.020(7) 0.018(6) 0.008(6) -0.011(5) -0.003(6)

loop_
_atom_type_symbol
_atom_type_description
_atom_type_scat_dispersion_real
_atom_type_scat_dispersion_imag
_atom_type_scat_source
C C 0.0033 0.0016 'International Tables Vol C Tables 4.2.6.8 and 6.1.1.4'
Fe Fe 0.3463 0.8444 'International Tables Vol C Tables 4.2.6.8 and 6.1.1.4'
N N 0.0061 0.0033 'International Tables Vol C Tables 4.2.6.8 and 6.1.1.4'
O O 0.0106 0.006 'International Tables Vol C Tables 4.2.6.8 and 6.1.1.4'
H H 0 0 'International Tables Vol C Tables 4.2.6.8 and 6.1.1.4'

loop_
_geom_angle_atom_site_label_1
_geom_angle_atom_site_label_2
_geom_angle_atom_site_label_3
_geom_angle
_geom_angle_site_symmetry_1
_geom_angle_site_symmetry_3
_geom_angle_publ_flag
N1 Fe1 N1 180.000(3) . 5_777 ?
N1 Fe1 N5 89.4(4) . 3_756 ?
N1 Fe1 N5 90.6(4) 5_777 3_756 ?
N1 Fe1 N5 90.6(4) . 7_576 ?
N1 Fe1 N5 89.4(4) 5_777 7_576 ?
N5 Fe1 N5 180.000(2) 3_756 7_576 ?
N1 Fe1 N4 86.6(3) . 6_657 ?
N1 Fe1 N4 93.4(3) 5_777 6_657 ?
N5 Fe1 N4 88.8(3) 3_756 6_657 ?
N5 Fe1 N4 91.2(3) 7_576 6_657 ?
N1 Fe1 N4 93.4(3) . 2_675 ?
N1 Fe1 N4 86.6(3) 5_777 2_675 ?
N5 Fe1 N4 91.2(3) 3_756 2_675 ?
N5 Fe1 N4 88.8(3) 7_576 2_675 ?
N4 Fe1 N4 180.000(3) 6_657 2_675 ?
C4 N1 Fe1 171.3(9) . . ?
C7 N4 Fe1 171.9(8) . 2_674 ?
C8 N5 Fe1 167.6(9) . 3_746 ?
C2 C1 C5 123.8(10) . . ?
C2 C1 C4 121.0(10) . . ?
C5 C1 C4 115.1(9) . . ?
C1 C2 C3 129.7(11) . . ?
C1 C2 C6 114.8(9) . . ?
C3 C2 C6 115.4(10) . . ?
C8 C3 C2 121.4(10) . . ?
C8 C3 C7 115.6(9) . . ?
C2 C3 C7 123.1(10) . . ?
N1 C4 C1 176.2(12) . . ?
N2 C5 C1 176.7(12) . . ?
N3 C6 C2 177.9(13) . . ?
N4 C7 C3 175.2(10) . . ?
N5 C8 C3 178.5(11) . . ?
C10 C9 O1 53(2) . 5_776 ?
C10 C9 C11 58(2) . 5_776 ?
O1 C9 C11 111(4) 5_776 5_776 ?
O1 C10 O1 180.000(15) 5_776 . ?
O1 C10 C9 65(3) 5_776 . ?
O1 C10 C9 115(3) . . ?
O1 C10 C9 115(3) 5_776 5_776 ?
O1 C10 C9 65(3) . 5_776 ?
C9 C10 C9 180(4) . 5_776 ?
O1 C10 C11 39(2) 5_776 . ?
O1 C10 C11 141(2) . . ?
C9 C10 C11 103(3) . . ?
C9 C10 C11 77(3) 5_776 . ?
O1 C10 C11 141(2) 5_776 5_776 ?
O1 C10 C11 39(2) . 5_776 ?
C9 C10 C11 77(3) . 5_776 ?
C9 C10 C11 103(3) 5_776 5_776 ?
C11 C10 C11 180(2) . 5_776 ?
O1 C11 C10 48(3) 5_776 . ?
O1 C11 C9 92(4) 5_776 5_776 ?
C10 C11 C9 45(2) . 5_776 ?
C11 O1 C10 92(4) 5_776 . ?
C11 O1 C9 151(5) 5_776 5_776 ?
C10 O1 C9 62(3) . 5_776 ?

loop_
_geom_bond_atom_site_label_1
_geom_bond_atom_site_label_2
_geom_bond_distance
_geom_bond_site_symmetry_2
_geom_bond_publ_flag
Fe1 N1 2.108(10) . ?
Fe1 N1 2.108(10) 5_777 ?
Fe1 N5 2.124(10) 3_756 ?
Fe1 N5 2.124(10) 7_576 ?
Fe1 N4 2.160(10) 6_657 ?
Fe1 N4 2.160(10) 2_675 ?
N1 C4 1.130(14) . ?
N2 C5 1.123(14) . ?
N3 C6 1.124(15) . ?
N4 C7 1.157(13) . ?
N4 Fe1 2.160(10) 2_674 ?
N5 C8 1.137(13) . ?
N5 Fe1 2.124(10) 3_746 ?
C1 C2 1.373(14) . ?
C1 C5 1.423(16) . ?
C1 C4 1.445(17) . ?
C2 C3 1.405(14) . ?
C2 C6 1.472(18) . ?
C3 C8 1.400(16) . ?
C3 C7 1.425(16) . ?
C9 C10 1.36(5) . ?
C9 O1 1.39(6) 5_776 ?
C9 C11 1.88(7) 5_776 ?
C10 O1 1.22(4) 5_776 ?
C10 O1 1.22(4) . ?
C10 C9 1.36(5) 5_776 ?
C10 C11 1.64(5) . ?
C10 C11 1.64(5) 5_776 ?
C11 O1 1.04(5) 5_776 ?
C11 C9 1.88(7) 5_776 ?
O1 C11 1.04(5) 5_776 ?
O1 C9 1.39(6) 5_776 ?
